data_4304471
loop_
_publ_author_name
'Rashmi Bagai'
'Khalil A. Abboud'
'George Christou'

_publ_section_title
;
Unusual Structural Types in Manganese Cluster Chemistry from the Use
of N,N,N',N'-Tetrakis(2-hydroxyethyl)ethylenediamine: Mn8, Mn12, and
Mn20 Clusters
;
_journal_name_full 'Inorganic Chemistry'
_journal_page_first 621
_journal_page_last 631
_journal_paper_doi 10.1021/ic701971d
_journal_volume 47
_journal_year 2008
_chemical_formula_sum 'C52 H99 Cl8 Mn12 N14 O22.5'
_chemical_formula_weight 2223.33
_chemical_name_systematic
; 
 ? 
;
_space_group_IT_number 130
_symmetry_cell_setting tetragonal
_symmetry_space_group_name_Hall '-P 4a 2ac'
_symmetry_space_group_name_H-M 'P 4/n c c :2'
_atom_sites_solution_hydrogens geom
_atom_sites_solution_primary direct
_atom_sites_solution_secondary difmap
_audit_creation_method SHELXL-97
_cell_angle_alpha 90.00
_cell_angle_beta 90.00
_cell_angle_gamma 90.00
_cell_formula_units_Z 4
_cell_length_a 19.7797(12)
_cell_length_b 19.7797(12)
_cell_length_c 20.851(2)
_cell_measurement_reflns_used 75
_cell_measurement_temperature 173(2)
_cell_measurement_theta_max 28.0
_cell_measurement_theta_min 2.0
_cell_volume 8157.7(10)
_computing_cell_refinement 'Bruker SMART v5.624 & SAINT 6.36a (Bruker 1998)'
_computing_data_collection 'Bruker SMART v5.624 (Bruker 1998)'
_computing_data_reduction 'Bruker SHELXTL v6.14 (Bruker 2000)'
_computing_molecular_graphics 'Bruker SHELXTL v6.14'
_computing_publication_material 'Bruker SHELXTL v6.14'
_computing_structure_refinement 'Bruker SHELXTL v6.14'
_computing_structure_solution 'Bruker SHELXTL v6.14'
_diffrn_ambient_temperature 173(2)
_diffrn_measured_fraction_theta_full 0.999
_diffrn_measured_fraction_theta_max 0.999
_diffrn_measurement_device_type 'SMART CCD area detector'
_diffrn_measurement_method '\w scans'
_diffrn_radiation_monochromator graphite
_diffrn_radiation_source 'fine-focus sealed tube'
_diffrn_radiation_type MoK\a
_diffrn_radiation_wavelength 0.71073
_diffrn_reflns_av_R_equivalents 0.1016
_diffrn_reflns_av_sigmaI/netI 0.0540
_diffrn_reflns_limit_h_max 25
_diffrn_reflns_limit_h_min -18
_diffrn_reflns_limit_k_max 25
_diffrn_reflns_limit_k_min -25
_diffrn_reflns_limit_l_max 25
_diffrn_reflns_limit_l_min -26
_diffrn_reflns_number 50149
_diffrn_reflns_theta_full 27.50
_diffrn_reflns_theta_max 27.50
_diffrn_reflns_theta_min 1.46
_diffrn_standards_decay_% 1
_diffrn_standards_number 0
_exptl_absorpt_coefficient_mu 2.125
_exptl_absorpt_correction_T_max 0.8879
_exptl_absorpt_correction_T_min 0.8117
_exptl_absorpt_correction_type integration
_exptl_absorpt_process_details 'based on measured indexed crystal faces, Bruker SHELXTL  v6.12 (Bruker 1998)'
_exptl_crystal_colour brown
_exptl_crystal_density_diffrn 1.810
_exptl_crystal_density_method 'not measured'
_exptl_crystal_description plates
_exptl_crystal_F_000 4500
_exptl_crystal_size_max 0.08
_exptl_crystal_size_mid 0.08
_exptl_crystal_size_min 0.06
_refine_diff_density_max 1.118
_refine_diff_density_min -0.704
_refine_diff_density_rms 0.085
_refine_ls_extinction_method none
_refine_ls_goodness_of_fit_ref 0.943
_refine_ls_hydrogen_treatment mixed
_refine_ls_matrix_type full
_refine_ls_number_parameters 204
_refine_ls_number_reflns 4696
_refine_ls_number_restraints 0
_refine_ls_restrained_S_all 0.943
_refine_ls_R_factor_all 0.0948
_refine_ls_R_factor_gt 0.0464
_refine_ls_shift/su_max 0.001
_refine_ls_shift/su_mean 0.000
_refine_ls_structure_factor_coef Fsqd
_refine_ls_weighting_details 'calc w=1/[\s^2^(Fo^2^)+(0.0596P)^2^] where P=(Fo^2^+2Fc^2^)/3'
_refine_ls_weighting_scheme calc
_refine_ls_wR_factor_gt 0.1046
_refine_ls_wR_factor_ref 0.1176
_reflns_number_gt 2799
_reflns_number_total 4696
_reflns_threshold_expression I>2\s(I)
_cod_data_source_file ic701971d-file003.cif
_cod_data_source_block rb82
_cod_depositor_comments
;
The following automatic conversions were performed:
'_symmetry_cell_setting' value 'Tetragonal' changed to 'tetragonal'
according to '/home/saulius/struct/CIF-dictionaries/cif_core.dic'
dictionary named 'cif_core.dic' version 2.4.1 from 2010-06-29.

Automatic conversion script
Id: cif_fix_enum 1527 2010-12-29 10:47:43Z saulius 
;
_cod_original_cell_volume 8157.7(12)
_cod_original_sg_symbol_H-M 'P 4/n c c'
_cod_original_formula_sum 'C52 H99 Cl8 Mn12 N14 O22.50'
_cod_database_code 4304471

loop_
_symmetry_equiv_pos_as_xyz
'x, y, z'
'-x+1/2, -y+1/2, z'
'-y+1/2, x, z'
'y, -x+1/2, z'
'-x, y+1/2, -z+1/2'
'x+1/2, -y, -z+1/2'
'y+1/2, x+1/2, -z+1/2'
'-y, -x, -z+1/2'
'-x, -y, -z'
'x-1/2, y-1/2, -z'
'y-1/2, -x, -z'
'-y, x-1/2, -z'
'x, -y-1/2, z-1/2'
'-x-1/2, y, z-1/2'
'-y-1/2, -x-1/2, z-1/2'
'y, x, z-1/2'

loop_
_atom_site_label
_atom_site_type_symbol
_atom_site_fract_x
_atom_site_fract_y
_atom_site_fract_z
_atom_site_U_iso_or_equiv
_atom_site_adp_type
_atom_site_occupancy
_atom_site_symmetry_multiplicity
_atom_site_calc_flag
_atom_site_refinement_flags
_atom_site_disorder_assembly
_atom_site_disorder_group
Mn1 Mn 0.87145(3) 0.38583(3) 0.43871(3) 0.03448(18) Uani 1 1 d . . .
Mn2 Mn 0.84026(3) 0.22557(3) 0.44133(3) 0.03029(16) Uani 1 1 d . . .
Mn3 Mn 0.92925(3) 0.29242(3) 0.55351(3) 0.03314(17) Uani 1 1 d . . .
Cl1 Cl 0.92421(6) 0.47923(6) 0.38441(6) 0.0575(3) Uani 1 1 d . . .
Cl2 Cl 0.90002(6) 0.29330(6) 0.35572(7) 0.0618(4) Uani 1 1 d . . .
O1 O 0.84005(12) 0.30034(12) 0.49392(13) 0.0355(6) Uani 1 1 d . . .
O2 O 0.92731(12) 0.20500(13) 0.48762(13) 0.0371(6) Uani 1 1 d . . .
O3 O 0.95154(12) 0.36866(13) 0.50187(13) 0.0385(7) Uani 1 1 d . . .
O4 O 0.7500 0.2500 0.40362(18) 0.0360(9) Uani 1 2 d S . .
O5 O 0.85725(12) 0.34917(12) 0.60502(12) 0.0355(6) Uani 1 1 d . . .
O6 O 0.90758(14) 0.21871(13) 0.60675(14) 0.0447(7) Uani 1 1 d . . .
N1 N 1.04170(16) 0.26948(16) 0.53048(17) 0.0389(8) Uani 1 1 d . . .
N2 N 0.98348(16) 0.32436(17) 0.64486(17) 0.0410(9) Uani 1 1 d . . .
C1 C 1.04716(19) 0.20068(19) 0.5031(2) 0.0408(10) Uani 1 1 d . . .
H1A H 1.0460 0.1669 0.5381 0.049 Uiso 1 1 calc R . .
H1B H 1.0909 0.1960 0.4804 0.049 Uiso 1 1 calc R . .
C2 C 0.98916(19) 0.1871(2) 0.4563(2) 0.0424(11) Uani 1 1 d . . .
H2A H 0.9951 0.2144 0.4169 0.051 Uiso 1 1 calc R . .
H2B H 0.9885 0.1387 0.4441 0.051 Uiso 1 1 calc R . .
C3 C 1.0600(2) 0.3202(2) 0.4812(2) 0.0468(12) Uani 1 1 d . . .
H3A H 1.0502 0.3017 0.4380 0.056 Uiso 1 1 calc R . .
H3B H 1.1090 0.3298 0.4836 0.056 Uiso 1 1 calc R . .
C4 C 1.02055(19) 0.38559(19) 0.4907(2) 0.0418(10) Uani 1 1 d . . .
H4A H 1.0389 0.4109 0.5278 0.050 Uiso 1 1 calc R . .
H4B H 1.0245 0.4144 0.4521 0.050 Uiso 1 1 calc R . .
C5 C 1.0823(2) 0.2755(2) 0.5892(2) 0.0493(12) Uani 1 1 d . . .
H5A H 1.1298 0.2848 0.5774 0.059 Uiso 1 1 calc R . .
H5B H 1.0811 0.2320 0.6126 0.059 Uiso 1 1 calc R . .
C6 C 1.0574(2) 0.3311(2) 0.6332(2) 0.0474(11) Uani 1 1 d . . .
H6A H 1.0818 0.3287 0.6746 0.057 Uiso 1 1 calc R . .
H6B H 1.0669 0.3757 0.6136 0.057 Uiso 1 1 calc R . .
C7 C 0.9521(2) 0.3889(2) 0.6627(2) 0.0429(11) Uani 1 1 d . . .
H7A H 0.9676 0.4247 0.6329 0.052 Uiso 1 1 calc R . .
H7B H 0.9667 0.4016 0.7065 0.052 Uiso 1 1 calc R . .
C8 C 0.87549(19) 0.3846(2) 0.6607(2) 0.0381(10) Uani 1 1 d . . .
H8A H 0.8584 0.3607 0.6991 0.046 Uiso 1 1 calc R . .
H8B H 0.8557 0.4306 0.6599 0.046 Uiso 1 1 calc R . .
C9 C 0.9702(2) 0.2688(2) 0.6922(2) 0.0504(12) Uani 1 1 d . . .
H9A H 0.9646 0.2885 0.7355 0.060 Uiso 1 1 calc R . .
H9B H 1.0095 0.2379 0.6933 0.060 Uiso 1 1 calc R . .
C10 C 0.9072(2) 0.2291(2) 0.6747(2) 0.0482(11) Uani 1 1 d . . .
H10A H 0.9071 0.1851 0.6973 0.058 Uiso 1 1 calc R . .
H10B H 0.8663 0.2546 0.6876 0.058 Uiso 1 1 calc R . .

loop_
_atom_site_aniso_label
_atom_site_aniso_U_11
_atom_site_aniso_U_22
_atom_site_aniso_U_33
_atom_site_aniso_U_23
_atom_site_aniso_U_13
_atom_site_aniso_U_12
Mn1 0.0270(3) 0.0272(3) 0.0492(4) -0.0017(3) -0.0033(3) -0.0014(2)
Mn2 0.0272(3) 0.0262(3) 0.0375(4) -0.0034(3) -0.0009(3) -0.0023(2)
Mn3 0.0256(3) 0.0277(3) 0.0461(4) -0.0024(3) -0.0030(3) -0.0002(2)
Cl1 0.0529(7) 0.0413(6) 0.0781(9) 0.0012(6) -0.0070(6) -0.0069(5)
Cl2 0.0588(8) 0.0501(7) 0.0766(9) -0.0051(6) 0.0066(7) 0.0028(6)
O1 0.0310(14) 0.0285(14) 0.0469(18) -0.0094(13) -0.0050(13) -0.0036(11)
O2 0.0283(14) 0.0378(15) 0.0451(17) -0.0011(13) -0.0008(13) -0.0032(12)
O3 0.0259(14) 0.0368(15) 0.0528(18) 0.0018(14) -0.0040(13) -0.0038(11)
O4 0.030(2) 0.036(2) 0.042(2) 0.000 0.000 0.0012(17)
O5 0.0310(14) 0.0367(15) 0.0389(17) -0.0085(13) -0.0089(12) 0.0034(12)
O6 0.0537(18) 0.0307(15) 0.050(2) 0.0050(14) 0.0026(15) -0.0022(13)
N1 0.0307(18) 0.0288(18) 0.057(2) -0.0054(16) -0.0026(17) -0.0014(15)
N2 0.0314(19) 0.041(2) 0.051(2) -0.0052(17) -0.0064(17) 0.0062(15)
C1 0.030(2) 0.033(2) 0.059(3) -0.006(2) 0.004(2) 0.0014(17)
C2 0.029(2) 0.036(2) 0.062(3) -0.008(2) 0.001(2) -0.0017(18)
C3 0.029(2) 0.041(3) 0.071(3) 0.000(2) 0.008(2) -0.0031(19)
C4 0.031(2) 0.034(2) 0.061(3) 0.000(2) -0.003(2) -0.0071(17)
C5 0.028(2) 0.054(3) 0.066(3) -0.005(2) -0.008(2) 0.003(2)
C6 0.033(2) 0.048(3) 0.061(3) -0.006(2) -0.015(2) 0.0004(19)
C7 0.039(2) 0.041(3) 0.048(3) -0.012(2) -0.010(2) 0.0019(19)
C8 0.036(2) 0.038(2) 0.039(2) -0.0069(19) -0.0086(19) 0.0060(18)
C9 0.048(3) 0.051(3) 0.052(3) 0.010(2) -0.005(2) 0.010(2)
C10 0.053(3) 0.043(3) 0.049(3) 0.009(2) 0.001(2) 0.003(2)

loop_
_atom_type_symbol
_atom_type_description
_atom_type_scat_dispersion_real
_atom_type_scat_dispersion_imag
_atom_type_scat_source
C C 0.0033 0.0016 'International Tables Vol C Tables 4.2.6.8 and 6.1.1.4'
H H 0.0000 0.0000 'International Tables Vol C Tables 4.2.6.8 and 6.1.1.4'
N N 0.0061 0.0033 'International Tables Vol C Tables 4.2.6.8 and 6.1.1.4'
O O 0.0106 0.0060 'International Tables Vol C Tables 4.2.6.8 and 6.1.1.4'
Cl Cl 0.1484 0.1585 'International Tables Vol C Tables 4.2.6.8 and 6.1.1.4'
Mn Mn 0.3368 0.7283 'International Tables Vol C Tables 4.2.6.8 and 6.1.1.4'

loop_
_geom_angle_atom_site_label_1
_geom_angle_atom_site_label_2
_geom_angle_atom_site_label_3
_geom_angle
_geom_angle_site_symmetry_1
_geom_angle_site_symmetry_3
_geom_angle_publ_flag
O6 Mn1 O3 168.16(11) 12_656 . ?
O6 Mn1 O1 99.27(11) 12_656 . ?
O3 Mn1 O1 75.65(10) . . ?
O6 Mn1 O2 70.45(10) 12_656 12_656 ?
O3 Mn1 O2 97.77(10) . 12_656 ?
O1 Mn1 O2 74.47(9) . 12_656 ?
O6 Mn1 Cl1 89.92(8) 12_656 . ?
O3 Mn1 Cl1 95.32(8) . . ?
O1 Mn1 Cl1 170.81(8) . . ?
O2 Mn1 Cl1 108.95(7) 12_656 . ?
O6 Mn1 Cl2 91.67(9) 12_656 . ?
O3 Mn1 Cl2 98.13(8) . . ?
O1 Mn1 Cl2 82.17(7) . . ?
O2 Mn1 Cl2 147.38(7) 12_656 . ?
Cl1 Mn1 Cl2 97.70(5) . . ?
O6 Mn1 Mn2 92.71(8) 12_656 . ?
O3 Mn1 Mn2 88.55(7) . . ?
O1 Mn1 Mn2 32.77(7) . . ?
O2 Mn1 Mn2 102.28(7) 12_656 . ?
Cl1 Mn1 Mn2 147.64(4) . . ?
Cl2 Mn1 Mn2 50.01(3) . . ?
O6 Mn1 Mn3 139.86(8) 12_656 . ?
O3 Mn1 Mn3 34.07(7) . . ?
O1 Mn1 Mn3 41.58(7) . . ?
O2 Mn1 Mn3 86.68(7) 12_656 . ?
Cl1 Mn1 Mn3 129.36(4) . . ?
Cl2 Mn1 Mn3 90.79(4) . . ?
Mn2 Mn1 Mn3 59.611(18) . . ?
O1 Mn2 O5 172.08(12) . 11_666 ?
O1 Mn2 O4 92.17(10) . . ?
O5 Mn2 O4 95.18(10) 11_666 . ?
O1 Mn2 O2 83.04(11) . . ?
O5 Mn2 O2 89.45(11) 11_666 . ?
O4 Mn2 O2 174.17(12) . . ?
O1 Mn2 O1 96.69(10) . 11_666 ?
O5 Mn2 O1 79.88(10) 11_666 11_666 ?
O4 Mn2 O1 93.92(10) . 11_666 ?
O2 Mn2 O1 83.39(10) . 11_666 ?
O1 Mn2 Cl2 89.76(9) . . ?
O5 Mn2 Cl2 93.11(8) 11_666 . ?
O4 Mn2 Cl2 90.67(8) . . ?
O2 Mn2 Cl2 92.62(8) . . ?
O1 Mn2 Cl2 171.93(8) 11_666 . ?
O1 Mn2 Mn3 138.28(9) . 11_666 ?
O5 Mn2 Mn3 39.22(7) 11_666 11_666 ?
O4 Mn2 Mn3 88.89(2) . 11_666 ?
O2 Mn2 Mn3 92.48(7) . 11_666 ?
O1 Mn2 Mn3 41.69(7) 11_666 11_666 ?
Cl2 Mn2 Mn3 131.94(4) . 11_666 ?
O1 Mn2 Mn3 40.25(8) . . ?
O5 Mn2 Mn3 132.14(8) 11_666 . ?
O4 Mn2 Mn3 132.27(7) . . ?
O2 Mn2 Mn3 42.80(7) . . ?
O1 Mn2 Mn3 89.55(8) 11_666 . ?
Cl2 Mn2 Mn3 92.28(4) . . ?
Mn3 Mn2 Mn3 122.029(19) 11_666 . ?
O1 Mn2 Mn1 38.93(8) . . ?
O5 Mn2 Mn1 144.64(8) 11_666 . ?
O4 Mn2 Mn1 85.82(2) . . ?
O2 Mn2 Mn1 92.47(7) . . ?
O1 Mn2 Mn1 135.41(7) 11_666 . ?
Cl2 Mn2 Mn1 51.54(3) . . ?
Mn3 Mn2 Mn1 173.77(2) 11_666 . ?
Mn3 Mn2 Mn1 60.237(18) . . ?
O6 Mn3 O3 178.27(12) . . ?
O6 Mn3 O5 87.60(11) . . ?
O3 Mn3 O5 91.31(11) . . ?
O6 Mn3 O1 102.07(11) . . ?
O3 Mn3 O1 78.87(10) . . ?
O5 Mn3 O1 72.73(9) . . ?
O6 Mn3 O2 75.90(11) . . ?
O3 Mn3 O2 105.80(11) . . ?
O5 Mn3 O2 136.24(10) . . ?
O1 Mn3 O2 71.66(9) . . ?
O6 Mn3 N2 80.13(12) . . ?
O3 Mn3 N2 98.30(12) . . ?
O5 Mn3 N2 75.17(10) . . ?
O1 Mn3 N2 147.68(11) . . ?
O2 Mn3 N2 138.26(11) . . ?
O6 Mn3 N1 100.89(12) . . ?
O3 Mn3 N1 79.39(11) . . ?
O5 Mn3 N1 149.02(11) . . ?
O1 Mn3 N1 132.61(11) . . ?
O2 Mn3 N1 74.63(10) . . ?
N2 Mn3 N1 77.03(12) . . ?
O6 Mn3 Mn2 89.50(9) . 12_656 ?
O3 Mn3 Mn2 90.37(8) . 12_656 ?
O5 Mn3 Mn2 34.97(7) . 12_656 ?
O1 Mn3 Mn2 38.67(7) . 12_656 ?
O2 Mn3 Mn2 103.61(7) . 12_656 ?
N2 Mn3 Mn2 109.88(8) . 12_656 ?
N1 Mn3 Mn2 168.53(9) . 12_656 ?
O6 Mn3 Mn2 89.18(9) . . ?
O3 Mn3 Mn2 92.36(8) . . ?
O5 Mn3 Mn2 102.72(7) . . ?
O1 Mn3 Mn2 33.36(6) . . ?
O2 Mn3 Mn2 38.31(7) . . ?
N2 Mn3 Mn2 169.16(9) . . ?
N1 Mn3 Mn2 107.10(8) . . ?
Mn2 Mn3 Mn2 67.83(2) 12_656 . ?
O6 Mn3 Mn1 143.03(9) . . ?
O3 Mn3 Mn1 37.89(7) . . ?
O5 Mn3 Mn1 80.44(7) . . ?
O1 Mn3 Mn1 40.98(7) . . ?
O2 Mn3 Mn1 88.90(7) . . ?
N2 Mn3 Mn1 128.90(9) . . ?
N1 Mn3 Mn1 107.31(9) . . ?
Mn2 Mn3 Mn1 61.217(18) 12_656 . ?
Mn2 Mn3 Mn1 60.153(18) . . ?
Mn2 Cl2 Mn1 78.45(4) . . ?
Mn2 O1 Mn2 135.17(14) . 12_656 ?
Mn2 O1 Mn1 108.30(13) . . ?
Mn2 O1 Mn1 103.64(11) 12_656 . ?
Mn2 O1 Mn3 106.39(11) . . ?
Mn2 O1 Mn3 99.64(11) 12_656 . ?
Mn1 O1 Mn3 97.44(10) . . ?
C2 O2 Mn2 124.2(2) . . ?
C2 O2 Mn3 117.6(2) . . ?
Mn2 O2 Mn3 98.90(11) . . ?
C2 O2 Mn1 116.5(2) . 11_666 ?
Mn2 O2 Mn1 98.48(10) . 11_666 ?
Mn3 O2 Mn1 96.04(10) . 11_666 ?
C4 O3 Mn3 120.0(2) . . ?
C4 O3 Mn1 125.9(2) . . ?
Mn3 O3 Mn1 108.04(11) . . ?
Mn2 O4 Mn2 133.9(2) . 2_655 ?
C8 O5 Mn2 133.2(2) . 12_656 ?
C8 O5 Mn3 120.9(2) . . ?
Mn2 O5 Mn3 105.81(11) 12_656 . ?
C10 O6 Mn3 118.3(2) . . ?
C10 O6 Mn1 125.3(2) . 11_666 ?
Mn3 O6 Mn1 116.47(14) . 11_666 ?
C5 N1 C1 110.9(3) . . ?
C5 N1 C3 113.0(3) . . ?
C1 N1 C3 109.7(3) . . ?
C5 N1 Mn3 109.6(2) . . ?
C1 N1 Mn3 109.2(2) . . ?
C3 N1 Mn3 104.2(2) . . ?
C7 N2 C6 112.3(3) . . ?
C7 N2 C9 113.4(3) . . ?
C6 N2 C9 110.2(3) . . ?
C7 N2 Mn3 104.7(2) . . ?
C6 N2 Mn3 110.6(3) . . ?
C9 N2 Mn3 105.4(2) . . ?
N1 C1 C2 110.7(3) . . ?
N1 C1 H1A 109.5 . . ?
C2 C1 H1A 109.5 . . ?
N1 C1 H1B 109.5 . . ?
C2 C1 H1B 109.5 . . ?
H1A C1 H1B 108.1 . . ?
O2 C2 C1 107.8(3) . . ?
O2 C2 H2A 110.1 . . ?
C1 C2 H2A 110.1 . . ?
O2 C2 H2B 110.1 . . ?
C1 C2 H2B 110.1 . . ?
H2A C2 H2B 108.5 . . ?
N1 C3 C4 111.1(3) . . ?
N1 C3 H3A 109.4 . . ?
C4 C3 H3A 109.4 . . ?
N1 C3 H3B 109.4 . . ?
C4 C3 H3B 109.4 . . ?
H3A C3 H3B 108.0 . . ?
O3 C4 C3 108.2(3) . . ?
O3 C4 H4A 110.1 . . ?
C3 C4 H4A 110.1 . . ?
O3 C4 H4B 110.1 . . ?
C3 C4 H4B 110.1 . . ?
H4A C4 H4B 108.4 . . ?
N1 C5 C6 112.7(3) . . ?
N1 C5 H5A 109.0 . . ?
C6 C5 H5A 109.0 . . ?
N1 C5 H5B 109.0 . . ?
C6 C5 H5B 109.0 . . ?
H5A C5 H5B 107.8 . . ?
N2 C6 C5 110.7(3) . . ?
N2 C6 H6A 109.5 . . ?
C5 C6 H6A 109.5 . . ?
N2 C6 H6B 109.5 . . ?
C5 C6 H6B 109.5 . . ?
H6A C6 H6B 108.1 . . ?
N2 C7 C8 111.5(3) . . ?
N2 C7 H7A 109.3 . . ?
C8 C7 H7A 109.3 . . ?
N2 C7 H7B 109.3 . . ?
C8 C7 H7B 109.3 . . ?
H7A C7 H7B 108.0 . . ?
O5 C8 C7 107.9(3) . . ?
O5 C8 H8A 110.1 . . ?
C7 C8 H8A 110.1 . . ?
O5 C8 H8B 110.1 . . ?
C7 C8 H8B 110.1 . . ?
H8A C8 H8B 108.4 . . ?
N2 C9 C10 111.4(3) . . ?
N2 C9 H9A 109.3 . . ?
C10 C9 H9A 109.3 . . ?
N2 C9 H9B 109.3 . . ?
C10 C9 H9B 109.3 . . ?
H9A C9 H9B 108.0 . . ?
O6 C10 C9 107.9(4) . . ?
O6 C10 H10A 110.1 . . ?
C9 C10 H10A 110.1 . . ?
O6 C10 H10B 110.1 . . ?
C9 C10 H10B 110.1 . . ?
H10A C10 H10B 108.4 . . ?

loop_
_geom_bond_atom_site_label_1
_geom_bond_atom_site_label_2
_geom_bond_distance
_geom_bond_site_symmetry_2
_geom_bond_publ_flag
Mn1 O6 2.065(3) 12_656 ?
Mn1 O3 2.088(3) . ?
Mn1 O1 2.138(3) . ?
Mn1 O2 2.306(3) 12_656 ?
Mn1 Cl1 2.4050(13) . ?
Mn1 Cl2 2.5813(14) . ?
Mn1 Mn2 3.2298(8) . ?
Mn1 Mn3 3.2325(9) . ?
Mn2 O1 1.841(2) . ?
Mn2 O5 1.910(2) 11_666 ?
Mn2 O4 2.0098(15) . ?
Mn2 O2 2.015(3) . ?
Mn2 O1 2.033(3) 11_666 ?
Mn2 Cl2 2.5255(14) . ?
Mn2 Mn3 3.2069(8) 11_666 ?
Mn2 Mn3 3.2121(8) . ?
Mn3 O6 1.882(3) . ?
Mn3 O3 1.905(3) . ?
Mn3 O5 2.107(2) . ?
Mn3 O1 2.163(3) . ?
Mn3 O2 2.209(3) . ?
Mn3 N2 2.275(3) . ?
Mn3 N1 2.320(3) . ?
Mn3 Mn2 3.2069(8) 12_656 ?
O1 Mn2 2.033(3) 12_656 ?
O2 C2 1.431(4) . ?
O2 Mn1 2.306(3) 11_666 ?
O3 C4 1.425(4) . ?
O4 Mn2 2.0098(16) 2_655 ?
O5 C8 1.403(4) . ?
O5 Mn2 1.910(2) 12_656 ?
O6 C10 1.433(5) . ?
O6 Mn1 2.065(3) 11_666 ?
N1 C5 1.469(5) . ?
N1 C1 1.480(5) . ?
N1 C3 1.482(5) . ?
N2 C7 1.468(5) . ?
N2 C6 1.487(5) . ?
N2 C9 1.500(5) . ?
C1 C2 1.530(5) . ?
C1 H1A 0.9900 . ?
C1 H1B 0.9900 . ?
C2 H2A 0.9900 . ?
C2 H2B 0.9900 . ?
C3 C4 1.523(5) . ?
C3 H3A 0.9900 . ?
C3 H3B 0.9900 . ?
C4 H4A 0.9900 . ?
C4 H4B 0.9900 . ?
C5 C6 1.514(6) . ?
C5 H5A 0.9900 . ?
C5 H5B 0.9900 . ?
C6 H6A 0.9900 . ?
C6 H6B 0.9900 . ?
C7 C8 1.518(5) . ?
C7 H7A 0.9900 . ?
C7 H7B 0.9900 . ?
C8 H8A 0.9900 . ?
C8 H8B 0.9900 . ?
C9 C10 1.517(6) . ?
C9 H9A 0.9900 . ?
C9 H9B 0.9900 . ?
C10 H10A 0.9900 . ?
C10 H10B 0.9900 . ?
